data_4002990
loop_
_publ_author_name
'Zhou, Laidong'
'Assoud, Abdeljalil'
'Shyamsunder, Abhinandan'
'Huq, Ashfia'
'Zhang, Qiang'
'Hartmann, Pascal'
'Kulisch, Joern'
'Nazar, Linda F.'

_publ_section_title
;
 An Entropically Stabilized Fast-Ion Conductor: Li3.25[Si0.25P0.75]S4
;
_journal_issue 19
_journal_name_full 'Chemistry of Materials'
_journal_page_first 7801
_journal_paper_doi 10.1021/acs.chemmater.9b00657
_journal_volume 31
_journal_year 2019
_chemical_formula_sum 'Li3.66 P0.33 S4 Si0.67'
_chemical_formula_weight 182.68
_space_group_crystal_system orthorhombic
_space_group_IT_number 62
_space_group_name_Hall '-P 2ac 2n'
_space_group_name_H-M_alt 'P n m a'
_symmetry_space_group_name_Hall '-P 2ac 2n'
_symmetry_space_group_name_H-M 'P n m a'
_audit_creation_method SHELXL-2016
_cell_angle_alpha 90
_cell_angle_beta 90
_cell_angle_gamma 90
_cell_formula_units_Z 4
_cell_length_a 13.6750(18)
_cell_length_b 7.7946(10)
_cell_length_c 6.1411(9)
_cell_measurement_reflns_used 536
_cell_measurement_temperature 280(2)
_cell_measurement_theta_max 30.0
_cell_measurement_theta_min 1.5
_cell_volume 654.59(15)
_computing_cell_refinement 'SMART, 'Bruker APEX II'
_computing_data_collection 'Bruker kappa APEX II'
_computing_data_reduction 'SAINT, 'Bruker APEX II'
_computing_molecular_graphics Diamond
_computing_structure_refinement 'SHELXL-2016/6 (Sheldrick, 2016)'
_computing_structure_solution 'SHELXT 2014/5 (Sheldrick, 2014)'
_diffrn_ambient_temperature 280(2)
_diffrn_measured_fraction_theta_full 1.000
_diffrn_measured_fraction_theta_max 1.000
_diffrn_measurement_device_type 'BRUKER kappa APEX II'
_diffrn_measurement_method 'Omega and phi scan'
_diffrn_radiation_type MoK\a
_diffrn_radiation_wavelength 0.71073
_diffrn_reflns_av_R_equivalents 0.0283
_diffrn_reflns_av_unetI/netI 0.0232
_diffrn_reflns_Laue_measured_fraction_full 1.000
_diffrn_reflns_Laue_measured_fraction_max 1.000
_diffrn_reflns_limit_h_max 19
_diffrn_reflns_limit_h_min -19
_diffrn_reflns_limit_k_max 9
_diffrn_reflns_limit_k_min -10
_diffrn_reflns_limit_l_max 8
_diffrn_reflns_limit_l_min -7
_diffrn_reflns_number 6445
_diffrn_reflns_point_group_measured_fraction_full 1.000
_diffrn_reflns_point_group_measured_fraction_max 1.000
_diffrn_reflns_theta_full 25.242
_diffrn_reflns_theta_max 29.993
_diffrn_reflns_theta_min 2.979
_diffrn_source 'fine-focus sealed tube'
_exptl_absorpt_coefficient_mu 1.515
_exptl_absorpt_correction_T_max 0.745985
_exptl_absorpt_correction_T_min 0.536630
_exptl_absorpt_correction_type multi-scan
_exptl_absorpt_process_details SADABS
_exptl_crystal_colour Colourless
_exptl_crystal_density_diffrn 1.854
_exptl_crystal_description Plate
_exptl_crystal_F_000 357
_exptl_crystal_size_max 0.090
_exptl_crystal_size_mid 0.060
_exptl_crystal_size_min 0.030
_refine_diff_density_max 2.714
_refine_diff_density_min -0.532
_refine_diff_density_rms 0.196
_refine_ls_extinction_method none
_refine_ls_goodness_of_fit_ref 1.099
_refine_ls_hydrogen_treatment undef
_refine_ls_matrix_type full
_refine_ls_number_parameters 69
_refine_ls_number_reflns 1015
_refine_ls_number_restraints 6
_refine_ls_restrained_S_all 1.099
_refine_ls_R_factor_all 0.0472
_refine_ls_R_factor_gt 0.0441
_refine_ls_shift/su_max 0.000
_refine_ls_shift/su_mean 0.000
_refine_ls_structure_factor_coef Fsqd
_refine_ls_weighting_details 'w=1/[\s^2^(Fo^2^)+(0.0745P)^2^+1.0217P] where P=(Fo^2^+2Fc^2^)/3'
_refine_ls_weighting_scheme calc
_refine_ls_wR_factor_gt 0.1158
_refine_ls_wR_factor_ref 0.1185
_reflns_Friedel_coverage 0.000
_reflns_number_gt 930
_reflns_number_total 1015
_reflns_threshold_expression 'I > 2\s(I)'
_cod_data_source_file Li3.67Si0.67P0.33S4.cif
_cod_data_source_block Li3.67Si0.67P0.33S4
_cod_database_code 4002990
_shelx_space_group_comment
;
The symmetry employed for this shelxl refinement is uniquely defined
by the following loop, which should always be used as a source of
symmetry information in preference to the above space-group names.
They are only intended as comments.
;
_shelx_estimated_absorpt_t_min 0.876
_shelx_estimated_absorpt_t_max 0.956

loop_
_space_group_symop_operation_xyz
'x, y, z'
'-x+1/2, -y, z+1/2'
'-x, y+1/2, -z'
'x+1/2, -y+1/2, -z+1/2'
'-x, -y, -z'
'x-1/2, y, -z-1/2'
'x, -y-1/2, z'
'-x-1/2, y-1/2, z-1/2'

loop_
_atom_site_label
_atom_site_type_symbol
_atom_site_fract_x
_atom_site_fract_y
_atom_site_fract_z
_atom_site_U_iso_or_equiv
_atom_site_adp_type
_atom_site_occupancy
_atom_site_site_symmetry_order
_atom_site_calc_flag
_atom_site_refinement_flags_posn
_atom_site_refinement_flags_adp
_atom_site_refinement_flags_occupancy
P1 P 0.08733(6) 0.250000 0.15211(15) 0.0129(2) Uani 0.33 2 d S T P
Si1 Si 0.08733(6) 0.250000 0.15211(15) 0.0129(2) Uani 0.67 2 d S T P
S1 S 0.15533(4) 0.02628(8) 0.26971(10) 0.0172(2) Uani 1 1 d . . .
S2 S -0.05954(6) 0.250000 0.26589(13) 0.0140(2) Uani 1 2 d S T P
S3 S 0.09092(7) 0.250000 -0.19126(15) 0.0186(2) Uani 1 2 d S T P
Li1A Li 0.3263(8) 0.0210(15) 0.351(3) 0.032(5) Uani 0.44(3) 1 d . . .
Li1B Li 0.3280(9) 0.0024(15) 0.187(2) 0.029(4) Uani 0.46(3) 1 d . . .
Li2 Li 0.000000 0.000000 0.500000 0.079(7) Uani 0.85(4) 2 d S . .
Li3A Li -0.0877(9) 0.250000 -0.139(3) 0.030(5) Uani 0.64(5) 2 d S T .
Li3B Li -0.070(4) 0.250000 -0.304(11) 0.08(2) Uani 0.36(6) 2 d S T .

loop_
_atom_site_aniso_label
_atom_site_aniso_U_11
_atom_site_aniso_U_22
_atom_site_aniso_U_33
_atom_site_aniso_U_23
_atom_site_aniso_U_13
_atom_site_aniso_U_12
P1 0.0130(4) 0.0132(4) 0.0125(4) 0.000 0.0005(3) 0.000
Si1 0.0130(4) 0.0132(4) 0.0125(4) 0.000 0.0005(3) 0.000
S1 0.0144(3) 0.0149(4) 0.0221(3) 0.0028(2) -0.0010(2) 0.0030(2)
S2 0.0119(4) 0.0127(4) 0.0174(4) 0.000 0.0015(3) 0.000
S3 0.0242(5) 0.0167(4) 0.0151(4) 0.000 0.0022(3) 0.000
Li1A 0.015(5) 0.021(6) 0.059(11) 0.016(6) 0.003(5) 0.008(4)
Li1B 0.028(6) 0.027(6) 0.032(8) 0.012(5) -0.007(5) 0.001(5)
Li2 0.065(9) 0.077(10) 0.095(12) 0.060(9) 0.046(8) 0.039(7)
Li3A 0.027(7) 0.024(6) 0.040(10) 0.000 -0.010(5) 0.000
Li3B 0.10(4) 0.05(2) 0.09(4) 0.000 -0.05(3) 0.000

loop_
_atom_type_symbol
_atom_type_description
_atom_type_scat_dispersion_real
_atom_type_scat_dispersion_imag
_atom_type_scat_source
Li Li -0.0003 0.0001 'International Tables Vol C Tables 4.2.6.8 and 6.1.1.4'
P P 0.1023 0.0942 'International Tables Vol C Tables 4.2.6.8 and 6.1.1.4'
S S 0.1246 0.1234 'International Tables Vol C Tables 4.2.6.8 and 6.1.1.4'
Si Si 0.0817 0.0704 'International Tables Vol C Tables 4.2.6.8 and 6.1.1.4'

loop_
_geom_angle_atom_site_label_1
_geom_angle_atom_site_label_2
_geom_angle_atom_site_label_3
_geom_angle
_geom_angle_site_symmetry_1
_geom_angle_site_symmetry_3
S1 P1 S1 111.95(6) . 7_565
S1 P1 S3 109.44(3) . .
S1 P1 S3 109.44(3) 7_565 .
S1 P1 S2 107.74(3) . .
S1 P1 S2 107.74(3) 7_565 .
S3 P1 S2 110.51(5) . .
S1 P1 Li3A 124.02(3) . .
S1 P1 Li3A 124.02(3) 7_565 .
S3 P1 Li3A 54.6(3) . .
S2 P1 Li3A 55.9(3) . .
S1 P1 Li1A 57.5(3) . 2_554
S1 P1 Li1A 127.7(2) 7_565 2_554
S3 P1 Li1A 52.0(3) . 2_554
S2 P1 Li1A 124.5(2) . 2_554
Li3A P1 Li1A 87.0(3) . 2_554
S1 P1 Li1A 127.7(2) . 8_665
S1 P1 Li1A 57.5(3) 7_565 8_665
S3 P1 Li1A 52.0(3) . 8_665
S2 P1 Li1A 124.5(2) . 8_665
Li3A P1 Li1A 87.0(3) . 8_665
Li1A P1 Li1A 87.8(6) 2_554 8_665
P1 S1 Li1A 121.2(3) . .
P1 S1 Li1B 115.0(3) . .
Li1A S1 Li1B 24.4(5) . .
P1 S1 Li3B 123.2(10) . 5
Li1A S1 Li3B 115.5(11) . 5
Li1B S1 Li3B 114.3(13) . 5
P1 S1 Li3A 116.4(3) . 5
Li1A S1 Li3A 114.7(4) . 5
Li1B S1 Li3A 103.2(4) . 5
Li3B S1 Li3A 24.3(14) 5 5
P1 S1 Li2 83.64(3) . .
Li1A S1 Li2 134.0(4) . .
Li1B S1 Li2 156.7(3) . .
Li3B S1 Li2 59.4(15) 5 .
Li3A S1 Li2 78.4(3) 5 .
P1 S1 Li1B 116.8(3) . 2
Li1A S1 Li1B 72.9(5) . 2
Li1B S1 Li1B 96.7(4) . 2
Li3B S1 Li1B 83.2(14) 5 2
Li3A S1 Li1B 106.2(5) 5 2
Li2 S1 Li1B 61.2(3) . 2
P1 S1 Li1A 79.7(3) . 2_554
Li1A S1 Li1A 96.2(4) . 2_554
Li1B S1 Li1A 71.8(4) . 2_554
Li3B S1 Li1A 90.3(16) 5 2_554
Li3A S1 Li1A 66.0(5) 5 2_554
Li2 S1 Li1A 127.8(3) . 2_554
Li1B S1 Li1A 163.1(4) 2 2_554
P1 S2 Li1A 120.0(3) . 6_556
P1 S2 Li1A 120.0(3) . 4_455
Li1A S2 Li1A 92.2(6) 6_556 4_455
P1 S2 Li1B 128.5(3) . 6_556
Li1A S2 Li1B 23.7(5) 6_556 6_556
Li1A S2 Li1B 101.7(4) 4_455 6_556
P1 S2 Li1B 128.5(3) . 4_455
Li1A S2 Li1B 101.7(4) 6_556 4_455
Li1A S2 Li1B 23.7(5) 4_455 4_455
Li1B S2 Li1B 101.9(5) 6_556 4_455
P1 S2 Li3A 79.6(3) . .
Li1A S2 Li3A 67.5(4) 6_556 .
Li1A S2 Li3A 67.5(4) 4_455 .
Li1B S2 Li3A 91.2(4) 6_556 .
Li1B S2 Li3A 91.2(4) 4_455 .
P1 S2 Li2 83.33(3) . 3_556
Li1A S2 Li2 155.9(3) 6_556 3_556
Li1A S2 Li2 79.3(3) 4_455 3_556
Li1B S2 Li2 136.4(3) 6_556 3_556
Li1B S2 Li2 62.5(3) 4_455 3_556
Li3A S2 Li2 127.22(8) . 3_556
P1 S2 Li2 83.33(3) . .
Li1A S2 Li2 79.3(3) 6_556 .
Li1A S2 Li2 155.9(3) 4_455 .
Li1B S2 Li2 62.5(3) 6_556 .
Li1B S2 Li2 136.4(3) 4_455 .
Li3A S2 Li2 127.22(8) . .
Li2 S2 Li2 99.41(3) 3_556 .
P1 S2 Li3B 112.4(12) . 1_556
Li1A S2 Li3B 104.7(9) 6_556 1_556
Li1A S2 Li3B 104.7(9) 4_455 1_556
Li1B S2 Li3B 81.3(8) 6_556 1_556
Li1B S2 Li3B 81.3(8) 4_455 1_556
Li3A S2 Li3B 168.0(13) . 1_556
Li2 S2 Li3B 57.0(5) 3_556 1_556
Li2 S2 Li3B 57.0(5) . 1_556
P1 S3 Li3B 106.1(18) . .
P1 S3 Li1B 109.0(4) . 8_665
Li3B S3 Li1B 110.5(9) . 8_665
P1 S3 Li1B 109.0(4) . 2_554
Li3B S3 Li1B 110.5(9) . 2_554
Li1B S3 Li1B 111.5(6) 8_665 2_554
P1 S3 Li1A 84.5(4) . 8_665
Li3B S3 Li1A 118.7(3) . 8_665
Li1B S3 Li1A 24.5(5) 8_665 8_665
Li1B S3 Li1A 122.6(5) 2_554 8_665
P1 S3 Li1A 84.5(4) . 2_554
Li3B S3 Li1A 118.7(3) . 2_554
Li1B S3 Li1A 122.6(5) 8_665 2_554
Li1B S3 Li1A 24.5(5) 2_554 2_554
Li1A S3 Li1A 122.4(6) 8_665 2_554
P1 S3 Li3A 81.2(4) . .
Li3B S3 Li3A 24.9(16) . .
Li1B S3 Li3A 120.2(3) 8_665 .
Li1B S3 Li3A 120.2(3) 2_554 .
Li1A S3 Li3A 116.9(3) 8_665 .
Li1A S3 Li3A 116.9(3) 2_554 .
P1 S3 Li2 128.64(3) . 1_554
Li3B S3 Li2 54.1(10) . 1_554
Li1B S3 Li2 122.2(4) 8_665 1_554
Li1B S3 Li2 57.0(3) 2_554 1_554
Li1A S3 Li2 146.6(4) 8_665 1_554
Li1A S3 Li2 72.1(3) 2_554 1_554
Li3A S3 Li2 70.8(3) . 1_554
P1 S3 Li2 128.64(3) . 3
Li3B S3 Li2 54.1(10) . 3
Li1B S3 Li2 57.0(3) 8_665 3
Li1B S3 Li2 122.2(4) 2_554 3
Li1A S3 Li2 72.1(3) 8_665 3
Li1A S3 Li2 146.6(4) 2_554 3
Li3A S3 Li2 70.8(3) . 3
Li2 S3 Li2 81.36(3) 1_554 3
Li1B Li1A S1 79.5(10) . .
Li1B Li1A S3 76.0(9) . 2
S1 Li1A S3 116.9(6) . 2
Li1B Li1A S2 78.6(9) . 6_656
S1 Li1A S2 122.9(5) . 6_656
S3 Li1A S2 107.7(5) 2 6_656
Li1B Li1A S1 162.3(10) . 2
S1 Li1A S1 107.6(5) . 2
S3 Li1A S1 86.4(4) 2 2
S2 Li1A S1 109.0(6) 6_656 2
Li1B Li1A Li3A 135.5(11) . 6_656
S1 Li1A Li3A 122.4(6) . 6_656
S3 Li1A Li3A 115.6(5) 2 6_656
S2 Li1A Li3A 56.9(4) 6_656 6_656
S1 Li1A Li3A 54.7(4) 2 6_656
Li1B Li1A Li1B 134.3(10) . 2
S1 Li1A Li1B 56.5(4) . 2
S3 Li1A Li1B 110.8(5) 2 2
S2 Li1A Li1B 134.1(6) 6_656 2
S1 Li1A Li1B 51.1(4) 2 2
Li3A Li1A Li1B 84.1(6) 6_656 2
Li1B Li1A P1 119.5(10) . 2
S1 Li1A P1 121.2(4) . 2
S3 Li1A P1 43.6(2) 2 2
S2 Li1A P1 115.5(4) 6_656 2
S1 Li1A P1 42.8(2) 2 2
Li3A Li1A P1 83.9(5) 6_656 2
Li1B Li1A P1 79.1(4) 2 2
Li1B Li1A Li2 46.5(8) . 2_554
S1 Li1A Li2 125.8(6) . 2_554
S3 Li1A Li2 62.4(3) 2 2_554
S2 Li1A Li2 51.4(2) 6_656 2_554
S1 Li1A Li2 125.6(4) 2 2_554
Li3A Li1A Li2 98.4(4) 6_656 2_554
Li1B Li1A Li2 173.2(5) 2 2_554
P1 Li1A Li2 94.9(3) 2 2_554
Li1A Li1B S3 79.5(9) . 2
Li1A Li1B S1 76.0(9) . .
S3 Li1B S1 116.8(5) 2 .
Li1A Li1B S2 77.7(9) . 6_656
S3 Li1B S2 108.5(5) 2 6_656
S1 Li1B S2 121.3(5) . 6_656
Li1A Li1B S1 175.0(11) . 2_554
S3 Li1B S1 101.5(5) 2 2_554
S1 Li1B S1 107.6(5) . 2_554
S2 Li1B S1 97.4(4) 6_656 2_554
Li1A Li1B Li2 117.1(10) . 2_554
S3 Li1B Li2 73.3(3) 2 2_554
S1 Li1B Li2 165.6(6) . 2_554
S2 Li1B Li2 60.0(3) 6_656 2_554
S1 Li1B Li2 59.0(3) 2_554 2_554
Li1A Li1B Li1A 133.1(10) . 2_554
S3 Li1B Li1A 120.1(6) 2 2_554
S1 Li1B Li1A 57.1(4) . 2_554
S2 Li1B Li1A 124.8(5) 6_656 2_554
S1 Li1B Li1A 50.6(3) 2_554 2_554
Li2 Li1B Li1A 109.6(5) 2_554 2_554
Li1A Li1B Li3B 128.5(14) . 6_655
S3 Li1B Li3B 120.3(9) 2 6_655
S1 Li1B Li3B 120.6(11) . 6_655
S2 Li1B Li3B 51.5(11) 6_656 6_655
S1 Li1B Li3B 46.8(10) 2_554 6_655
Li2 Li1B Li3B 47.4(9) 2_554 6_655
Li1A Li1B Li3B 80.9(13) 2_554 6_655
Li3B Li2 Li3B 180(2) 5 1_556
Li3B Li2 S2 116.6(12) 5 .
Li3B Li2 S2 63.4(12) 1_556 .
Li3B Li2 S2 63.4(12) 5 5_556
Li3B Li2 S2 116.6(12) 1_556 5_556
S2 Li2 S2 180.0 . 5_556
Li3B Li2 S1 121.8(13) 5 5_556
Li3B Li2 S1 58.2(13) 1_556 5_556
S2 Li2 S1 96.17(3) . 5_556
S2 Li2 S1 83.83(3) 5_556 5_556
Li3B Li2 S1 58.2(13) 5 .
Li3B Li2 S1 121.8(13) 1_556 .
S2 Li2 S1 83.83(3) . .
S2 Li2 S1 96.17(3) 5_556 .
S1 Li2 S1 180.0 5_556 .
Li3B Li2 Li1B 98.1(11) 5 6_556
Li3B Li2 Li1B 81.9(11) 1_556 6_556
S2 Li2 Li1B 57.4(3) . 6_556
S2 Li2 Li1B 122.6(3) 5_556 6_556
S1 Li2 Li1B 59.8(3) 5_556 6_556
S1 Li2 Li1B 120.2(3) . 6_556
Li3B Li2 Li1B 81.9(11) 5 2
Li3B Li2 Li1B 98.1(11) 1_556 2
S2 Li2 Li1B 122.6(3) . 2
S2 Li2 Li1B 57.4(3) 5_556 2
S1 Li2 Li1B 120.2(3) 5_556 2
S1 Li2 Li1B 59.8(3) . 2
Li1B Li2 Li1B 180.0 6_556 2
Li3B Li2 S3 131.1(11) 5 1_556
Li3B Li2 S3 48.9(11) 1_556 1_556
S2 Li2 S3 89.56(2) . 1_556
S2 Li2 S3 90.44(2) 5_556 1_556
S1 Li2 S3 92.69(2) 5_556 1_556
S1 Li2 S3 87.31(2) . 1_556
Li1B Li2 S3 130.3(2) 6_556 1_556
Li1B Li2 S3 49.7(2) 2 1_556
Li3B Li2 S3 48.9(11) 5 5
Li3B Li2 S3 131.1(11) 1_556 5
S2 Li2 S3 90.44(2) . 5
S2 Li2 S3 89.56(2) 5_556 5
S1 Li2 S3 87.31(2) 5_556 5
S1 Li2 S3 92.69(2) . 5
Li1B Li2 S3 49.7(2) 6_556 5
Li1B Li2 S3 130.3(2) 2 5
S3 Li2 S3 180.0 1_556 5
Li3B Li2 Si1 89.5(13) 5 5_556
Li3B Li2 Si1 90.5(13) 1_556 5_556
S2 Li2 Si1 137.53(2) . 5_556
S2 Li2 Si1 42.47(2) 5_556 5_556
S1 Li2 Si1 41.944(19) 5_556 5_556
S1 Li2 Si1 138.056(19) . 5_556
Li1B Li2 Si1 87.7(3) 6_556 5_556
Li1B Li2 Si1 92.3(3) 2 5_556
S3 Li2 Si1 97.56(2) 1_556 5_556
S3 Li2 Si1 82.44(2) 5 5_556
Li3B Li3A S3 69(3) . .
Li3B Li3A S1 76.7(14) . 5
S3 Li3A S1 109.1(4) . 5
Li3B Li3A S1 76.7(14) . 3
S3 Li3A S1 109.1(4) . 3
S1 Li3A S1 120.7(6) 5 3
Li3B Li3A S2 158(3) . .
S3 Li3A S2 88.7(4) . .
S1 Li3A S2 112.2(4) 5 .
S1 Li3A S2 112.2(4) 3 .
Li3B Li3A Li1A 135.8(12) . 4_455
S3 Li3A Li1A 120.2(5) . 4_455
S1 Li3A Li1A 127.4(5) 5 4_455
S1 Li3A Li1A 59.3(3) 3 4_455
S2 Li3A Li1A 55.6(4) . 4_455
Li3B Li3A Li1A 135.8(12) . 6_556
S3 Li3A Li1A 120.2(5) . 6_556
S1 Li3A Li1A 59.3(3) 5 6_556
S1 Li3A Li1A 127.4(5) 3 6_556
S2 Li3A Li1A 55.6(4) . 6_556
Li1A Li3A Li1A 80.1(6) 4_455 6_556
Li3B Li3A P1 114(3) . .
S3 Li3A P1 44.3(2) . .
S1 Li3A P1 119.6(3) 5 .
S1 Li3A P1 119.6(3) 3 .
S2 Li3A P1 44.5(2) . .
Li1A Li3A P1 87.6(5) 4_455 .
Li1A Li3A P1 87.6(5) 6_556 .
Li3B Li3A Li2 40.2(9) . 1_554
S3 Li3A Li2 62.4(3) . 1_554
S1 Li3A Li2 51.9(2) 5 1_554
S1 Li3A Li2 116.5(6) 3 1_554
S2 Li3A Li2 129.1(3) . 1_554
Li1A Li3A Li2 175.3(6) 4_455 1_554
Li1A Li3A Li2 102.1(3) 6_556 1_554
P1 Li3A Li2 96.6(3) . 1_554
Li3B Li3A Li2 40.2(9) . 3
S3 Li3A Li2 62.4(3) . 3
S1 Li3A Li2 116.5(6) 5 3
S1 Li3A Li2 51.9(2) 3 3
S2 Li3A Li2 129.1(3) . 3
Li1A Li3A Li2 102.1(3) 4_455 3
Li1A Li3A Li2 175.3(6) 6_556 3
P1 Li3A Li2 96.6(3) . 3
Li2 Li3A Li2 75.4(4) 1_554 3
Li3A Li3B S3 86(3) . .
Li3A Li3B S1 79(2) . 5
S3 Li3B S1 115.2(10) . 5
Li3A Li3B S1 79(2) . 3
S3 Li3B S1 115.2(10) . 3
S1 Li3B S1 123(3) 5 3
Li3A Li3B Li2 124.1(14) . 1_554
S3 Li3B Li2 77.0(16) . 1_554
S1 Li3B Li2 62.4(4) 5 1_554
S1 Li3B Li2 156(3) 3 1_554
Li3A Li3B Li2 124.1(14) . 3
S3 Li3B Li2 77.0(16) . 3
S1 Li3B Li2 156(3) 5 3
S1 Li3B Li2 62.4(4) 3 3
Li2 Li3B Li2 103(3) 1_554 3
Li3A Li3B S2 170(4) . 1_554
S3 Li3B S2 104(3) . 1_554
S1 Li3B S2 96.4(14) 5 1_554
S1 Li3B S2 96.4(14) 3 1_554
Li2 Li3B S2 59.6(14) 1_554 1_554
Li2 Li3B S2 59.6(14) 3 1_554
Li3A Li3B Li1B 126(3) . 6
S3 Li3B Li1B 127(2) . 6
S1 Li3B Li1B 50.0(7) 5 6
S1 Li3B Li1B 111.7(15) 3 6
Li2 Li3B Li1B 50.8(8) 1_554 6
Li2 Li3B Li1B 106(2) 3 6
S2 Li3B Li1B 47.3(8) 1_554 6
Li3A Li3B Li1B 126(3) . 4_454
S3 Li3B Li1B 127(2) . 4_454
S1 Li3B Li1B 111.7(15) 5 4_454
S1 Li3B Li1B 50.0(7) 3 4_454
Li2 Li3B Li1B 106(2) 1_554 4_454
Li2 Li3B Li1B 50.8(8) 3 4_454
S2 Li3B Li1B 47.3(8) 1_554 4_454
Li1B Li3B Li1B 70.5(11) 6 4_454

loop_
_geom_bond_atom_site_label_1
_geom_bond_atom_site_label_2
_geom_bond_distance
_geom_bond_site_symmetry_2
P1 S1 2.1041(8) .
P1 S1 2.1041(8) 7_565
P1 S3 2.1092(13) .
P1 S2 2.1266(12) .
P1 Li3A 2.987(13) .
P1 Li1A 3.047(12) 2_554
P1 Li1A 3.047(12) 8_665
S1 Li1A 2.391(12) .
S1 Li1B 2.423(13) .
S1 Li3B 2.46(3) 5
S1 Li3A 2.478(7) 5
S1 Li2 2.5601(7) .
S1 Li1B 2.581(15) 2
S1 Li1A 2.611(17) 2_554
S2 Li1A 2.477(12) 6_556
S2 Li1A 2.477(12) 4_455
S2 Li1B 2.485(12) 6_556
S2 Li1B 2.485(12) 4_455
S2 Li3A 2.515(17) .
S2 Li2 2.5548(6) 3_556
S2 Li2 2.5548(6) .
S2 Li3B 2.65(7) 1_556
S3 Li3B 2.31(5) .
S3 Li1B 2.379(11) 8_665
S3 Li1B 2.379(11) 2_554
S3 Li1A 2.411(11) 8_665
S3 Li1A 2.411(11) 2_554
S3 Li3A 2.463(12) .
S3 Li2 2.9896(8) 1_554
S3 Li2 2.9896(8) 3
Li1A Li1B 1.02(2) .
Li1A Li3A 2.77(2) 6_656
Li1A Li1B 2.956(19) 2
Li1A Li2 3.211(14) 2_554
Li1B Li2 2.617(13) 2_554
Li1B Li3B 3.35(4) 6_655
Li2 Li3B 2.49(5) 5
Li2 Li3B 2.49(5) 1_556
Li3A Li3B 1.04(6) .
